data_7043467
loop_
_publ_author_name
'Bai, Jianliang'
'Xiao, Xia'
'Zhang, Yue'
'Chao, Jianbin'
'Chen, Xia'

_publ_section_title
;
 \b-Pyridylenolate zinc catalysts for the ring-opening homo- and
 copolymerization of \e-caprolactone and lactides
;
_journal_name_full 'Dalton Trans.'
_journal_paper_doi 10.1039/C7DT01877K
_journal_year 2017
_chemical_formula_sum 'C34 H38 N2 O4 Zn2'
_chemical_formula_weight 669.40
_space_group_crystal_system triclinic
_space_group_IT_number 2
_space_group_name_Hall '-P 1'
_space_group_name_H-M_alt 'P -1'
_symmetry_space_group_name_Hall '-P 1'
_symmetry_space_group_name_H-M 'P -1'
_atom_sites_solution_hydrogens geom
_audit_creation_method SHELXL-2014/7
_audit_update_record
;
2017-06-23 deposited with the CCDC.
2017-06-27 downloaded from the CCDC.
;
_cell_angle_alpha 77.632(3)
_cell_angle_beta 73.281(4)
_cell_angle_gamma 87.149(3)
_cell_formula_units_Z 1
_cell_length_a 8.4891(9)
_cell_length_b 9.3386(11)
_cell_length_c 10.7644(13)
_cell_measurement_reflns_used 2685
_cell_measurement_temperature 293(2)
_cell_measurement_theta_max 26.1965
_cell_measurement_theta_min 3.276
_cell_volume 798.26(16)
_computing_structure_refinement 'SHELXL-2014/7 (Sheldrick, 2014)'
_diffrn_ambient_temperature 293(2)
_diffrn_measured_fraction_theta_full 0.968
_diffrn_measured_fraction_theta_max 0.967
_diffrn_measurement_device_type 'CCD area detector'
_diffrn_measurement_method 'phi and omega scans'
_diffrn_radiation_type MoK\a
_diffrn_radiation_wavelength 0.71073
_diffrn_reflns_av_R_equivalents 0.0363
_diffrn_reflns_av_unetI/netI 0.0616
_diffrn_reflns_Laue_measured_fraction_full 0.968
_diffrn_reflns_Laue_measured_fraction_max 0.967
_diffrn_reflns_limit_h_max 11
_diffrn_reflns_limit_h_min -9
_diffrn_reflns_limit_k_max 12
_diffrn_reflns_limit_k_min -12
_diffrn_reflns_limit_l_max 14
_diffrn_reflns_limit_l_min -13
_diffrn_reflns_number 7677
_diffrn_reflns_point_group_measured_fraction_full 0.968
_diffrn_reflns_point_group_measured_fraction_max 0.967
_diffrn_reflns_theta_full 25.242
_diffrn_reflns_theta_max 28.250
_diffrn_reflns_theta_min 3.276
_exptl_absorpt_coefficient_mu 1.541
_exptl_crystal_colour colourless
_exptl_crystal_density_diffrn 1.392
_exptl_crystal_description block
_exptl_crystal_F_000 348
_exptl_crystal_size_max 0.18
_exptl_crystal_size_mid 0.16
_exptl_crystal_size_min 0.07
_refine_diff_density_max 0.629
_refine_diff_density_min -0.309
_refine_diff_density_rms 0.067
_refine_ls_extinction_method none
_refine_ls_goodness_of_fit_ref 1.022
_refine_ls_hydrogen_treatment constr
_refine_ls_matrix_type full
_refine_ls_number_parameters 193
_refine_ls_number_reflns 3837
_refine_ls_number_restraints 0
_refine_ls_restrained_S_all 1.022
_refine_ls_R_factor_all 0.0975
_refine_ls_R_factor_gt 0.0539
_refine_ls_shift/su_max 0.000
_refine_ls_shift/su_mean 0.000
_refine_ls_structure_factor_coef Fsqd
_refine_ls_weighting_details 'w=1/[\s^2^(Fo^2^)+(0.0614P)^2^+0.2410P] where P=(Fo^2^+2Fc^2^)/3'
_refine_ls_weighting_scheme calc
_refine_ls_wR_factor_gt 0.1172
_refine_ls_wR_factor_ref 0.1342
_reflns_Friedel_coverage 0.000
_reflns_number_gt 2476
_reflns_number_total 3837
_reflns_threshold_expression 'I > 2\s(I)'
_cod_data_source_file c7dt01877k2.cif
_cod_data_source_block 1
_cod_database_code 7043467
_shelx_shelxl_version_number 2014/7
_shelx_space_group_comment
;
The symmetry employed for this shelxl refinement is uniquely defined
by the following loop, which should always be used as a source of
symmetry information in preference to the above space-group names.
They are only intended as comments.
;

loop_
_space_group_symop_operation_xyz
'x, y, z'
'-x, -y, -z'

loop_
_atom_site_label
_atom_site_type_symbol
_atom_site_fract_x
_atom_site_fract_y
_atom_site_fract_z
_atom_site_U_iso_or_equiv
_atom_site_adp_type
_atom_site_occupancy
_atom_site_site_symmetry_order
_atom_site_calc_flag
_atom_site_refinement_flags_posn
_atom_site_refinement_flags_adp
Zn1 Zn -0.02410(5) 0.55644(4) 0.62623(4) 0.05190(18) Uani 1 1 d . .
O1 O -0.0184(3) 0.6393(2) 0.4384(2) 0.0511(6) Uani 1 1 d . .
O2 O -0.3256(5) 1.0731(5) 0.0503(4) 0.1153(14) Uani 1 1 d . .
N1 N 0.2177(3) 0.6259(3) 0.5780(3) 0.0526(7) Uani 1 1 d . .
C1 C 0.2884(4) 0.7365(4) 0.4755(4) 0.0544(9) Uani 1 1 d . .
C6 C 0.4555(5) 0.7710(5) 0.4562(5) 0.0717(12) Uani 1 1 d . .
H2 H 0.5069 0.8464 0.3864 0.086 Uiso 1 1 calc R U
C7 C 0.5421(5) 0.6972(6) 0.5365(6) 0.0829(15) Uani 1 1 d . .
H3 H 0.6517 0.7218 0.5220 0.099 Uiso 1 1 calc R U
C8 C 0.4680(5) 0.5862(6) 0.6390(5) 0.0832(15) Uani 1 1 d . .
H4 H 0.5249 0.5339 0.6959 0.100 Uiso 1 1 calc R U
C9 C 0.3052(5) 0.5548(5) 0.6550(5) 0.0685(11) Uani 1 1 d . .
H5 H 0.2539 0.4789 0.7243 0.082 Uiso 1 1 calc R U
C2 C 0.1945(4) 0.8189(4) 0.3897(4) 0.0554(9) Uani 1 1 d . .
C3 C 0.0532(4) 0.7708(4) 0.3765(4) 0.0488(8) Uani 1 1 d . .
C16 C 0.2695(6) 0.9640(5) 0.3045(5) 0.0920(16) Uani 1 1 d . .
H8A H 0.3656 0.9463 0.2367 0.138 Uiso 1 1 calc R U
H8B H 0.2996 1.0209 0.3588 0.138 Uiso 1 1 calc R U
H8C H 0.1907 1.0168 0.2640 0.138 Uiso 1 1 calc R U
C10 C -0.0422(4) 0.8586(4) 0.2903(4) 0.0498(9) Uani 1 1 d . .
C11 C -0.1170(5) 0.9876(4) 0.3151(5) 0.0667(11) Uani 1 1 d . .
H10 H -0.1029 1.0248 0.3848 0.080 Uiso 1 1 calc R U
C12 C -0.2130(6) 1.0635(5) 0.2387(5) 0.0754(13) Uani 1 1 d . .
H1 H -0.2632 1.1502 0.2576 0.090 Uiso 1 1 calc R U
C13 C -0.2335(5) 1.0102(5) 0.1349(5) 0.0713(12) Uani 1 1 d . .
C14 C -0.1603(6) 0.8821(6) 0.1090(5) 0.0757(13) Uani 1 1 d . .
H13 H -0.1739 0.8455 0.0388 0.091 Uiso 1 1 calc R U
C15 C -0.0673(5) 0.8075(4) 0.1856(4) 0.0638(11) Uani 1 1 d . .
H14 H -0.0195 0.7199 0.1671 0.077 Uiso 1 1 calc R U
C17 C -0.3941(9) 1.2034(8) 0.0600(8) 0.142(3) Uani 1 1 d . .
H15A H -0.4677 1.1976 0.1474 0.213 Uiso 1 1 calc R U
H15B H -0.4543 1.2311 -0.0044 0.213 Uiso 1 1 calc R U
H15C H -0.3097 1.2754 0.0439 0.213 Uiso 1 1 calc R U
C4 C -0.1921(6) 0.5703(6) 0.7912(5) 0.0824(14) Uani 1 1 d . .
H16A H -0.2662 0.6483 0.7706 0.099 Uiso 1 1 calc R U
H16B H -0.2558 0.4796 0.8221 0.099 Uiso 1 1 calc R U
C5 C -0.1381(10) 0.5965(9) 0.8978(7) 0.146(3) Uani 1 1 d . .
H17A H -0.0706 0.5169 0.9240 0.219 Uiso 1 1 calc R U
H17B H -0.2318 0.6038 0.9715 0.219 Uiso 1 1 calc R U
H17C H -0.0755 0.6863 0.8698 0.219 Uiso 1 1 calc R U

loop_
_atom_site_aniso_label
_atom_site_aniso_U_11
_atom_site_aniso_U_22
_atom_site_aniso_U_33
_atom_site_aniso_U_23
_atom_site_aniso_U_13
_atom_site_aniso_U_12
Zn1 0.0455(2) 0.0467(3) 0.0620(3) -0.0096(2) -0.01271(18) -0.00879(18)
O1 0.0506(13) 0.0364(12) 0.0663(16) -0.0048(11) -0.0190(11) -0.0109(11)
O2 0.083(2) 0.117(3) 0.123(3) 0.025(3) -0.031(2) 0.013(2)
N1 0.0468(16) 0.0447(16) 0.069(2) -0.0117(15) -0.0207(14) -0.0060(14)
C1 0.0458(18) 0.049(2) 0.069(3) -0.0191(19) -0.0107(17) -0.0093(17)
C6 0.047(2) 0.073(3) 0.094(3) -0.016(3) -0.016(2) -0.015(2)
C7 0.048(2) 0.086(3) 0.122(4) -0.029(3) -0.026(3) -0.010(2)
C8 0.064(3) 0.079(3) 0.124(4) -0.026(3) -0.049(3) 0.002(3)
C9 0.059(2) 0.059(2) 0.094(3) -0.012(2) -0.033(2) -0.005(2)
C2 0.051(2) 0.046(2) 0.063(2) -0.0059(18) -0.0073(17) -0.0161(17)
C3 0.0490(19) 0.0384(18) 0.054(2) -0.0084(16) -0.0066(15) -0.0080(15)
C16 0.084(3) 0.073(3) 0.107(4) 0.019(3) -0.027(3) -0.043(3)
C10 0.053(2) 0.0404(18) 0.051(2) -0.0048(16) -0.0076(16) -0.0094(16)
C11 0.081(3) 0.047(2) 0.072(3) -0.013(2) -0.019(2) -0.005(2)
C12 0.072(3) 0.050(2) 0.093(4) -0.004(2) -0.015(3) 0.008(2)
C13 0.054(2) 0.073(3) 0.070(3) 0.020(2) -0.015(2) -0.011(2)
C14 0.075(3) 0.086(3) 0.067(3) -0.011(3) -0.024(2) -0.007(3)
C15 0.070(3) 0.054(2) 0.067(3) -0.015(2) -0.016(2) 0.001(2)
C17 0.103(5) 0.120(6) 0.166(7) 0.046(5) -0.035(5) 0.000(4)
C4 0.068(3) 0.101(4) 0.074(3) -0.021(3) -0.011(2) -0.003(3)
C5 0.169(7) 0.169(7) 0.114(5) -0.072(5) -0.032(5) 0.003(6)

loop_
_atom_type_symbol
_atom_type_description
_atom_type_scat_dispersion_real
_atom_type_scat_dispersion_imag
_atom_type_scat_source
C C 0.0033 0.0016 'International Tables Vol C Tables 4.2.6.8 and 6.1.1.4'
H H 0.0000 0.0000 'International Tables Vol C Tables 4.2.6.8 and 6.1.1.4'
N N 0.0061 0.0033 'International Tables Vol C Tables 4.2.6.8 and 6.1.1.4'
O O 0.0106 0.0060 'International Tables Vol C Tables 4.2.6.8 and 6.1.1.4'
Zn Zn 0.2839 1.4301 'International Tables Vol C Tables 4.2.6.8 and 6.1.1.4'

loop_
_geom_angle_atom_site_label_1
_geom_angle_atom_site_label_2
_geom_angle_atom_site_label_3
_geom_angle
_geom_angle_site_symmetry_1
_geom_angle_site_symmetry_3
C4 Zn1 O1 130.31(18) . .
C4 Zn1 N1 124.73(17) . .
O1 Zn1 N1 87.73(11) . .
C4 Zn1 O1 121.19(17) . 2_566
O1 Zn1 O1 83.39(10) . 2_566
N1 Zn1 O1 98.27(10) . 2_566
C4 Zn1 Zn1 141.09(15) . 2_566
O1 Zn1 Zn1 42.70(7) . 2_566
N1 Zn1 Zn1 94.15(9) . 2_566
O1 Zn1 Zn1 40.70(7) 2_566 2_566
C3 O1 Zn1 120.2(2) . .
C3 O1 Zn1 127.8(2) . 2_566
Zn1 O1 Zn1 96.61(10) . 2_566
C17 O2 C13 119.7(6) . .
C9 N1 C1 119.7(3) . .
C9 N1 Zn1 115.7(3) . .
C1 N1 Zn1 124.6(3) . .
N1 C1 C6 117.5(4) . .
N1 C1 C2 121.1(3) . .
C6 C1 C2 121.3(4) . .
C7 C6 C1 121.6(4) . .
C7 C6 H2 119.2 . .
C1 C6 H2 119.2 . .
C6 C7 C8 119.7(4) . .
C6 C7 H3 120.2 . .
C8 C7 H3 120.2 . .
C7 C8 C9 117.3(5) . .
C7 C8 H4 121.3 . .
C9 C8 H4 121.3 . .
N1 C9 C8 124.1(4) . .
N1 C9 H5 118.0 . .
C8 C9 H5 118.0 . .
C3 C2 C1 124.8(3) . .
C3 C2 C16 119.1(4) . .
C1 C2 C16 116.1(3) . .
O1 C3 C2 124.8(4) . .
O1 C3 C10 111.6(3) . .
C2 C3 C10 123.7(3) . .
C2 C16 H8A 109.5 . .
C2 C16 H8B 109.5 . .
H8A C16 H8B 109.5 . .
C2 C16 H8C 109.5 . .
H8A C16 H8C 109.5 . .
H8B C16 H8C 109.5 . .
C11 C10 C15 117.1(4) . .
C11 C10 C3 122.2(4) . .
C15 C10 C3 120.6(3) . .
C10 C11 C12 121.5(4) . .
C10 C11 H10 119.3 . .
C12 C11 H10 119.3 . .
C13 C12 C11 119.7(4) . .
C13 C12 H1 120.1 . .
C11 C12 H1 120.1 . .
C14 C13 C12 119.5(4) . .
C14 C13 O2 114.1(5) . .
C12 C13 O2 126.4(5) . .
C15 C14 C13 120.3(5) . .
C15 C14 H13 119.9 . .
C13 C14 H13 119.9 . .
C14 C15 C10 121.9(4) . .
C14 C15 H14 119.0 . .
C10 C15 H14 119.0 . .
O2 C17 H15A 109.5 . .
O2 C17 H15B 109.5 . .
H15A C17 H15B 109.5 . .
O2 C17 H15C 109.5 . .
H15A C17 H15C 109.5 . .
H15B C17 H15C 109.5 . .
C5 C4 Zn1 117.6(4) . .
C5 C4 H16A 107.9 . .
Zn1 C4 H16A 107.9 . .
C5 C4 H16B 107.9 . .
Zn1 C4 H16B 107.9 . .
H16A C4 H16B 107.2 . .
C4 C5 H17A 109.5 . .
C4 C5 H17B 109.5 . .
H17A C5 H17B 109.5 . .
C4 C5 H17C 109.5 . .
H17A C5 H17C 109.5 . .
H17B C5 H17C 109.5 . .

loop_
_geom_bond_atom_site_label_1
_geom_bond_atom_site_label_2
_geom_bond_distance
_geom_bond_site_symmetry_2
Zn1 C4 1.956(4) .
Zn1 O1 1.992(3) .
Zn1 N1 2.069(3) .
Zn1 O1 2.072(2) 2_566
Zn1 Zn1 3.0346(9) 2_566
O1 C3 1.346(4) .
O1 Zn1 2.072(2) 2_566
O2 C17 1.334(7) .
O2 C13 1.385(6) .
N1 C9 1.323(5) .
N1 C1 1.356(5) .
C1 C6 1.416(5) .
C1 C2 1.462(6) .
C6 C7 1.350(6) .
C6 H2 0.9300 .
C7 C8 1.365(6) .
C7 H3 0.9300 .
C8 C9 1.381(6) .
C8 H4 0.9300 .
C9 H5 0.9300 .
C2 C3 1.356(5) .
C2 C16 1.517(5) .
C3 C10 1.493(5) .
C16 H8A 0.9600 .
C16 H8B 0.9600 .
C16 H8C 0.9600 .
C10 C11 1.376(5) .
C10 C15 1.386(5) .
C11 C12 1.386(6) .
C11 H10 0.9300 .
C12 C13 1.374(7) .
C12 H1 0.9300 .
C13 C14 1.365(7) .
C14 C15 1.365(6) .
C14 H13 0.9300 .
C15 H14 0.9300 .
C17 H15A 0.9600 .
C17 H15B 0.9600 .
C17 H15C 0.9600 .
C4 C5 1.421(8) .
C4 H16A 0.9700 .
C4 H16B 0.9700 .
C5 H17A 0.9600 .
C5 H17B 0.9600 .
C5 H17C 0.9600 .

loop_
_geom_torsion_atom_site_label_1
_geom_torsion_atom_site_label_2
_geom_torsion_atom_site_label_3
_geom_torsion_atom_site_label_4
_geom_torsion
_geom_torsion_site_symmetry_1
C9 N1 C1 C6 -0.2(5) .
Zn1 N1 C1 C6 179.7(3) .
C9 N1 C1 C2 -179.0(4) .
Zn1 N1 C1 C2 0.9(5) .
N1 C1 C6 C7 -0.1(6) .
C2 C1 C6 C7 178.7(4) .
C1 C6 C7 C8 0.1(7) .
C6 C7 C8 C9 0.1(7) .
C1 N1 C9 C8 0.5(6) .
Zn1 N1 C9 C8 -179.5(3) .
C7 C8 C9 N1 -0.4(7) .
N1 C1 C2 C3 -20.3(6) .
C6 C1 C2 C3 160.9(4) .
N1 C1 C2 C16 163.6(4) .
C6 C1 C2 C16 -15.2(6) .
Zn1 O1 C3 C2 39.7(4) .
Zn1 O1 C3 C2 -88.6(4) 2_566
Zn1 O1 C3 C10 -140.4(2) .
Zn1 O1 C3 C10 91.3(3) 2_566
C1 C2 C3 O1 -1.4(6) .
C16 C2 C3 O1 174.5(4) .
C1 C2 C3 C10 178.7(3) .
C16 C2 C3 C10 -5.4(6) .
O1 C3 C10 C11 115.1(4) .
C2 C3 C10 C11 -65.0(5) .
O1 C3 C10 C15 -60.9(4) .
C2 C3 C10 C15 119.0(4) .
C15 C10 C11 C12 -0.2(6) .
C3 C10 C11 C12 -176.3(4) .
C10 C11 C12 C13 -0.5(6) .
C11 C12 C13 C14 0.6(6) .
C11 C12 C13 O2 179.8(4) .
C17 O2 C13 C14 -175.6(5) .
C17 O2 C13 C12 5.2(7) .
C12 C13 C14 C15 0.0(7) .
O2 C13 C14 C15 -179.3(4) .
C13 C14 C15 C10 -0.7(7) .
C11 C10 C15 C14 0.8(6) .
C3 C10 C15 C14 176.9(4) .
